data_7106345
loop_
_publ_author_name
'Philipp Wollmann'
'Matthias Leistner'
'Ulrich Stoeck'
'Ronny Grunker'
'Kristina Gedrich'
'Nicole Klein'
'Oliver Throl'
'Wulf Grahlert'
'Irena Senkovska'
'Frieder Dreisbach'
'Stefan Kaskel'

_publ_section_title
;
 High-throughput discovery of porous materials
;
_journal_name_full Chem.Commun.
_journal_page_first 5151
_journal_paper_doi 10.1039/c1cc10674k
_journal_volume 47
_journal_year 2011
_chemical_formula_moiety 'C54 H30 Co3 O14'
_chemical_formula_sum 'C54 H30 Co3 O14'
_chemical_formula_weight 1079.57
_chemical_name_common Co3O(H2btb)2(H2O)
_chemical_properties_physical moisture-sensitive
_space_group_IT_number 62
_symmetry_cell_setting orthorhombic
_symmetry_Int_Tables_number 62
_symmetry_space_group_name_Hall '-P 2ac 2n'
_symmetry_space_group_name_H-M 'P n m a'
_atom_sites_solution_hydrogens geom
_atom_sites_solution_primary direct
_atom_sites_solution_secondary difmap
_audit_creation_method SHELXL-97
_cell_angle_alpha 90.00
_cell_angle_beta 90.00
_cell_angle_gamma 90.00
_cell_formula_units_Z 4
_cell_length_a 17.551(4)
_cell_length_b 25.356(5)
_cell_length_c 21.148(4)
_cell_measurement_reflns_used 3199
_cell_measurement_temperature 293(2)
_cell_measurement_theta_max 31.00
_cell_measurement_theta_min 1.88
_cell_volume 9411(3)
_computing_cell_refinement XDS
_computing_data_collection 'marCCD 1994-2002'
_computing_data_reduction XDSCONV
_computing_molecular_graphics 'Diamond 3.1'
_computing_publication_material WinGX
_computing_structure_refinement 'SHELXL-97 (Sheldrick, 1997)'
_computing_structure_solution 'SUPERFLIP (Palatinus, 2007)'
_diffrn_ambient_pressure 100
_diffrn_ambient_temperature 293(2)
_diffrn_measured_fraction_theta_full 0.890
_diffrn_measured_fraction_theta_max 0.890
_diffrn_measurement_device_type 'MX-225 CCD'
_diffrn_measurement_method '\D\f scans'
_diffrn_radiation_monochromator 'Si 111'
_diffrn_radiation_wavelength 0.88561
_diffrn_reflns_av_R_equivalents 0.0386
_diffrn_reflns_av_sigmaI/netI 0.0208
_diffrn_reflns_limit_h_max 16
_diffrn_reflns_limit_h_min -16
_diffrn_reflns_limit_k_max 29
_diffrn_reflns_limit_k_min -29
_diffrn_reflns_limit_l_max 24
_diffrn_reflns_limit_l_min -22
_diffrn_reflns_number 56458
_diffrn_reflns_theta_full 31.00
_diffrn_reflns_theta_max 31.00
_diffrn_reflns_theta_min 1.88
_diffrn_source synchrotron
_diffrn_source_type 'BESSY BL MX-14.2'
_exptl_absorpt_coefficient_mu 0.541
_exptl_absorpt_correction_type empirical
_exptl_crystal_colour violet
_exptl_crystal_density_diffrn 0.739
_exptl_crystal_density_method 'not measured'
_exptl_crystal_description block
_exptl_crystal_F_000 2188
_platon_squeeze_details
;
;
_refine_diff_density_max 1.676
_refine_diff_density_min -0.771
_refine_diff_density_rms 0.133
_refine_ls_extinction_method none
_refine_ls_goodness_of_fit_ref 1.112
_refine_ls_hydrogen_treatment constr
_refine_ls_matrix_type full
_refine_ls_number_parameters 327
_refine_ls_number_reflns 7076
_refine_ls_number_restraints 0
_refine_ls_restrained_S_all 1.112
_refine_ls_R_factor_all 0.0784
_refine_ls_R_factor_gt 0.0758
_refine_ls_shift/su_max 0.136
_refine_ls_shift/su_mean 0.007
_refine_ls_structure_factor_coef Fsqd
_refine_ls_weighting_details 'calc w=1/[\s^2^(Fo^2^)+(0.1687P)^2^+5.1686P] where P=(Fo^2^+2Fc^2^)/3'
_refine_ls_weighting_scheme calc
_refine_ls_wR_factor_gt 0.2221
_refine_ls_wR_factor_ref 0.2266
_reflns_number_gt 6506
_reflns_number_total 7076
_reflns_threshold_expression >2sigma(I)
_cod_data_source_file c1cc10674k_2.txt
_cod_data_source_block rg-68-ds1
_cod_database_code 7106345

loop_
_symmetry_equiv_pos_as_xyz
'x, y, z'
'-x+1/2, -y, z+1/2'
'x+1/2, -y+1/2, -z+1/2'
'-x, y+1/2, -z'
'-x, -y, -z'
'x-1/2, y, -z-1/2'
'-x-1/2, y-1/2, z-1/2'
'x, -y-1/2, z'

loop_
_atom_site_label
_atom_site_type_symbol
_atom_site_fract_x
_atom_site_fract_y
_atom_site_fract_z
_atom_site_U_iso_or_equiv
_atom_site_adp_type
_atom_site_occupancy
_atom_site_symmetry_multiplicity
_atom_site_calc_flag
_atom_site_refinement_flags
_atom_site_disorder_assembly
_atom_site_disorder_group
Co01 Co 0.61277(3) 0.7500 0.66324(2) 0.0191(2) Uani 1 2 d S . .
Co02 Co 0.50325(2) 0.680786(16) 0.56379(2) 0.0289(2) Uani 1 1 d . . .
O7 O 0.60643(14) 0.66042(10) 0.53421(12) 0.0449(6) Uani 1 1 d . . .
O4 O 0.51577(17) 0.7500 0.60699(14) 0.0262(6) Uani 1 2 d S . .
O8 O 0.56122(14) 0.69148(8) 0.71655(9) 0.0365(5) Uani 1 1 d . . .
O5 O 0.70046(19) 0.7500 0.73070(14) 0.0372(7) Uani 1 2 d S . .
O9 O 0.50030(15) 0.63924(11) 0.64716(12) 0.0519(8) Uani 1 1 d . . .
C008 C 0.0793(2) 0.57067(15) 0.45540(18) 0.0461(9) Uani 1 1 d . . .
O6 O 0.67289(14) 0.69265(10) 0.61533(11) 0.0450(6) Uani 1 1 d . . .
C010 C 0.3778(3) 0.64880(19) 0.53052(17) 0.0546(11) Uani 1 1 d . . .
C011 C 0.56250(19) 0.61051(13) 0.80516(16) 0.0384(8) Uani 1 1 d . . .
H011 H 0.5970 0.6379 0.8108 0.046 Uiso 1 1 calc R . .
C012 C 1.00298(19) 0.51048(16) 0.39270(19) 0.0447(10) Uani 1 1 d . . .
C013 C 0.0734(2) 0.53087(16) 0.41032(19) 0.0498(10) Uani 1 1 d . . .
H013 H 0.1174 0.5177 0.3916 0.060 Uiso 1 1 calc R . .
C014 C 0.5180(2) 0.60907(13) 0.75080(17) 0.0389(8) Uani 1 1 d . . .
C015 C 0.8022(2) 0.59229(17) 0.4589(2) 0.0593(12) Uani 1 1 d . . .
H015 H 0.8010 0.5760 0.4195 0.071 Uiso 1 1 calc R . .
C016 C 0.1557(2) 0.59005(16) 0.47470(19) 0.0530(10) Uani 1 1 d . . .
C017 C 0.2999(2) 0.62656(19) 0.51103(19) 0.0576(11) Uani 1 1 d . . .
C018 C 0.5036(2) 0.53185(15) 0.84510(19) 0.0440(10) Uani 1 1 d . . .
C019 C 1.0130(2) 0.59107(16) 0.4819(2) 0.0473(10) Uani 1 1 d . . .
H019 H 1.0165 0.6184 0.5111 0.057 Uiso 1 1 calc R . .
C020 C 0.7370(2) 0.63982(13) 0.54094(16) 0.0386(8) Uani 1 1 d . . .
C021 C 0.4585(2) 0.52969(15) 0.78945(19) 0.0510(10) Uani 1 1 d . . .
H021 H 0.4240 0.5022 0.7836 0.061 Uiso 1 1 calc R . .
C022 C 0.8707(2) 0.59423(14) 0.49270(18) 0.0440(9) Uani 1 1 d . . .
C023 C 0.5273(2) 0.65010(12) 0.70043(15) 0.0345(7) Uani 1 1 d . . .
O3 O 0.37920(19) 0.68598(12) 0.56513(17) 0.0649(9) Uani 1 1 d . . .
C025 C 0.4658(2) 0.56853(14) 0.74389(18) 0.0465(9) Uani 1 1 d . . .
H025 H 0.4351 0.5674 0.7080 0.056 Uiso 1 1 calc R . .
C026 C 0.7358(2) 0.61442(17) 0.48351(19) 0.0532(11) Uani 1 1 d . . .
H026 H 0.6904 0.6120 0.4610 0.064 Uiso 1 1 calc R . .
C027 C 0.5563(2) 0.57196(14) 0.85085(17) 0.0425(8) Uani 1 1 d . . .
H027 H 0.5880 0.5730 0.8860 0.051 Uiso 1 1 calc R . .
C028 C 0.6658(2) 0.66609(13) 0.56625(14) 0.0333(8) Uani 1 1 d . . .
C029 C 0.9413(2) 0.57136(15) 0.46556(19) 0.0454(9) Uani 1 1 d . . .
C030 C 0.8707(2) 0.61905(16) 0.55119(18) 0.0479(10) Uani 1 1 d . . .
H030 H 0.9154 0.6203 0.5747 0.057 Uiso 1 1 calc R . .
C031 C 0.8050(2) 0.64209(15) 0.57507(17) 0.0458(9) Uani 1 1 d . . .
H031 H 0.8063 0.6591 0.6140 0.055 Uiso 1 1 calc R . .
C033 C 0.2367(3) 0.65651(18) 0.5179(3) 0.0680(13) Uani 1 1 d . . .
H033 H 0.2409 0.6896 0.5365 0.082 Uiso 1 1 calc R . .
C035 C 0.9371(2) 0.53058(15) 0.42172(19) 0.0462(9) Uani 1 1 d . . .
H035 H 0.8899 0.5164 0.4114 0.055 Uiso 1 1 calc R . .
O1 O 0.4351(2) 0.6249(2) 0.51169(18) 0.1037(16) Uani 1 1 d . . .
C037 C 0.1677(2) 0.63973(18) 0.4985(3) 0.0694(14) Uani 1 1 d . . .
H037 H 0.1266 0.6627 0.5014 0.083 Uiso 1 1 calc R . .
C038 C 0.2178(3) 0.5552(2) 0.4759(3) 0.099(2) Uani 1 1 d . . .
H038 H 0.2109 0.5196 0.4667 0.119 Uiso 1 1 calc R . .
C039 C 0.2883(3) 0.5739(3) 0.4907(3) 0.109(3) Uani 1 1 d . . .
H039 H 0.3301 0.5514 0.4874 0.131 Uiso 1 1 calc R . .

loop_
_atom_site_aniso_label
_atom_site_aniso_U_11
_atom_site_aniso_U_22
_atom_site_aniso_U_33
_atom_site_aniso_U_23
_atom_site_aniso_U_13
_atom_site_aniso_U_12
Co01 0.0144(4) 0.0197(3) 0.0232(3) 0.000 -0.00023(18) 0.000
Co02 0.0152(4) 0.0312(3) 0.0403(3) -0.00674(15) -0.00097(15) -0.00391(14)
O7 0.0205(16) 0.0591(15) 0.0552(14) -0.0222(12) -0.0066(11) 0.0120(11)
O4 0.0141(17) 0.0218(13) 0.0428(16) 0.000 -0.0073(12) 0.000
O8 0.0441(16) 0.0315(11) 0.0339(11) 0.0085(9) -0.0010(9) -0.0094(10)
O5 0.027(2) 0.0450(17) 0.0392(16) 0.000 -0.0078(13) 0.000
O9 0.060(2) 0.0454(14) 0.0505(15) 0.0179(12) -0.0233(12) -0.0273(12)
C008 0.020(2) 0.055(2) 0.064(2) -0.0327(18) -0.0061(16) -0.0043(15)
O6 0.0235(16) 0.0659(15) 0.0456(13) -0.0262(12) -0.0090(10) 0.0198(11)
C010 0.039(3) 0.087(3) 0.0379(18) -0.0033(19) 0.0016(16) 0.018(2)
C011 0.020(2) 0.0432(17) 0.0522(19) 0.0196(15) -0.0023(13) -0.0101(13)
C012 0.017(3) 0.051(2) 0.066(2) -0.0325(19) 0.0024(14) -0.0029(13)
C013 0.019(2) 0.059(2) 0.072(2) -0.0384(19) 0.0047(16) 0.0032(15)
C014 0.029(2) 0.0370(17) 0.0506(19) 0.0178(14) -0.0077(15) -0.0065(14)
C015 0.034(3) 0.077(3) 0.067(2) -0.051(2) -0.0058(18) 0.0079(19)
C016 0.029(3) 0.064(2) 0.066(2) -0.038(2) -0.0025(17) -0.0020(17)
C017 0.021(3) 0.090(3) 0.062(2) -0.031(2) 0.0009(16) -0.018(2)
C018 0.019(2) 0.048(2) 0.066(2) 0.0324(18) -0.0083(14) -0.0053(14)
C019 0.019(2) 0.055(2) 0.068(2) -0.0380(19) -0.0019(16) 0.0013(15)
C020 0.021(2) 0.0445(18) 0.0502(19) -0.0194(15) -0.0016(14) 0.0052(13)
C021 0.019(2) 0.054(2) 0.081(3) 0.0345(19) -0.0134(17) -0.0171(15)
C022 0.018(2) 0.051(2) 0.062(2) -0.0305(17) -0.0064(15) 0.0019(15)
C023 0.024(2) 0.0350(16) 0.0449(17) 0.0154(13) -0.0043(14) -0.0078(13)
O3 0.028(2) 0.0568(18) 0.110(3) -0.0229(17) -0.0167(14) -0.0114(12)
C025 0.030(2) 0.0479(19) 0.062(2) 0.0269(17) -0.0150(16) -0.0134(15)
C026 0.022(3) 0.076(3) 0.062(2) -0.036(2) -0.0069(16) 0.0105(17)
C027 0.018(2) 0.054(2) 0.0559(19) 0.0263(16) -0.0073(14) -0.0036(14)
C028 0.021(2) 0.0347(16) 0.0441(17) -0.0105(13) -0.0011(13) 0.0030(13)
C029 0.017(2) 0.053(2) 0.066(2) -0.0357(18) -0.0013(15) 0.0021(15)
C030 0.021(2) 0.063(2) 0.060(2) -0.0313(18) -0.0078(15) 0.0090(16)
C031 0.028(2) 0.059(2) 0.0505(19) -0.0236(16) -0.0060(15) 0.0106(16)
C033 0.036(3) 0.056(2) 0.112(4) -0.031(2) -0.017(2) -0.0053(19)
C035 0.016(2) 0.053(2) 0.070(2) -0.0373(18) 0.0023(15) -0.0036(15)
O1 0.043(3) 0.167(4) 0.101(3) -0.088(3) -0.0197(18) 0.006(2)
C037 0.021(3) 0.065(3) 0.122(4) -0.054(3) -0.010(2) -0.0060(18)
C038 0.029(3) 0.106(4) 0.162(6) -0.088(4) -0.012(3) 0.010(3)
C039 0.030(4) 0.143(6) 0.156(6) -0.101(5) -0.011(3) 0.010(3)

loop_
_atom_type_symbol
_atom_type_description
_atom_type_scat_dispersion_real
_atom_type_scat_dispersion_imag
_atom_type_scat_source
C C 0.0033 0.0016 'International Tables Vol C Tables 4.2.6.8 and 6.1.1.4'
H H 0.0000 0.0000 'International Tables Vol C Tables 4.2.6.8 and 6.1.1.4'
O O 0.0106 0.0060 'International Tables Vol C Tables 4.2.6.8 and 6.1.1.4'
Co Co 0.3494 0.9721 'International Tables Vol C Tables 4.2.6.8 and 6.1.1.4'

loop_
_geom_angle_atom_site_label_1
_geom_angle_atom_site_label_2
_geom_angle_atom_site_label_3
_geom_angle
_geom_angle_site_symmetry_1
_geom_angle_site_symmetry_3
_geom_angle_publ_flag
O6 Co01 O6 89.66(17) 8_575 . ?
O6 Co01 O8 89.18(11) 8_575 8_575 ?
O6 Co01 O8 174.71(9) . 8_575 ?
O6 Co01 O8 174.71(9) 8_575 . ?
O6 Co01 O8 89.18(11) . . ?
O8 Co01 O8 91.51(13) 8_575 . ?
O6 Co01 O4 97.93(9) 8_575 . ?
O6 Co01 O4 97.93(9) . . ?
O8 Co01 O4 87.35(9) 8_575 . ?
O8 Co01 O4 87.35(9) . . ?
O6 Co01 O5 87.64(9) 8_575 . ?
O6 Co01 O5 87.64(9) . . ?
O8 Co01 O5 87.16(9) 8_575 . ?
O8 Co01 O5 87.16(9) . . ?
O4 Co01 O5 172.12(12) . . ?
O7 Co02 O4 105.87(11) . . ?
O7 Co02 O9 99.21(12) . . ?
O4 Co02 O9 93.50(11) . . ?
O7 Co02 O1 100.03(12) . . ?
O4 Co02 O1 151.02(14) . . ?
O9 Co02 O1 95.00(16) . . ?
O7 Co02 O3 158.54(11) . . ?
O4 Co02 O3 92.92(11) . . ?
O9 Co02 O3 89.69(12) . . ?
O1 Co02 O3 59.52(13) . . ?
O7 Co02 C010 130.06(12) . . ?
O4 Co02 C010 121.53(13) . . ?
O9 Co02 C010 93.09(12) . . ?
O1 Co02 C010 30.38(13) . . ?
O3 Co02 C010 29.15(12) . . ?
C028 O7 Co02 124.0(2) . . ?
Co02 O4 Co02 123.68(15) 8_575 . ?
Co02 O4 Co01 110.69(9) 8_575 . ?
Co02 O4 Co01 110.69(9) . . ?
C023 O8 Co01 131.22(19) . . ?
C023 O9 Co02 130.5(2) . . ?
C019 C008 C013 118.9(3) 1_455 . ?
C019 C008 C016 121.4(3) 1_455 . ?
C013 C008 C016 119.7(3) . . ?
C028 O6 Co01 137.8(2) . . ?
O3 C010 O1 124.5(4) . . ?
O3 C010 C017 118.2(4) . . ?
O1 C010 C017 117.1(4) . . ?
O3 C010 Co02 62.9(3) . . ?
O1 C010 Co02 61.7(2) . . ?
C017 C010 Co02 177.6(3) . . ?
C027 C011 C014 121.1(3) . . ?
C013 C012 C035 118.6(3) 1_655 . ?
C013 C012 C018 121.5(3) 1_655 2_664 ?
C035 C012 C018 119.8(3) . 2_664 ?
C012 C013 C008 121.3(3) 1_455 . ?
C025 C014 C011 118.6(3) . . ?
C025 C014 C023 120.8(3) . . ?
C011 C014 C023 120.6(3) . . ?
C026 C015 C022 120.9(3) . . ?
C037 C016 C038 116.9(4) . . ?
C037 C016 C008 122.9(4) . . ?
C038 C016 C008 119.8(4) . . ?
C033 C017 C039 116.4(4) . . ?
C033 C017 C010 119.7(4) . . ?
C039 C017 C010 123.7(4) . . ?
C027 C018 C021 118.4(3) . . ?
C027 C018 C012 121.9(3) . 2_665 ?
C021 C018 C012 119.6(3) . 2_665 ?
C008 C019 C029 121.3(3) 1_655 . ?
C026 C020 C031 119.3(3) . . ?
C026 C020 C028 120.3(3) . . ?
C031 C020 C028 120.3(3) . . ?
C025 C021 C018 119.9(3) . . ?
C030 C022 C015 118.1(3) . . ?
C030 C022 C029 121.5(3) . . ?
C015 C022 C029 120.4(3) . . ?
O9 C023 O8 127.5(3) . . ?
O9 C023 C014 116.5(3) . . ?
O8 C023 C014 116.1(3) . . ?
C010 O3 Co02 88.0(3) . . ?
C021 C025 C014 121.1(3) . . ?
C020 C026 C015 120.3(3) . . ?
C011 C027 C018 120.9(3) . . ?
O6 C028 O7 126.7(3) . . ?
O6 C028 C020 116.8(3) . . ?
O7 C028 C020 116.5(3) . . ?
C035 C029 C019 118.6(3) . . ?
C035 C029 C022 120.3(3) . . ?
C019 C029 C022 121.1(3) . . ?
C022 C030 C031 121.0(3) . . ?
C030 C031 C020 120.3(3) . . ?
C037 C033 C017 121.8(4) . . ?
C029 C035 C012 121.2(3) . . ?
C010 O1 Co02 87.9(3) . . ?
C033 C037 C016 122.6(4) . . ?
C039 C038 C016 119.4(5) . . ?
C038 C039 C017 121.8(5) . . ?

loop_
_geom_bond_atom_site_label_1
_geom_bond_atom_site_label_2
_geom_bond_distance
_geom_bond_site_symmetry_2
_geom_bond_publ_flag
Co01 O6 2.063(2) 8_575 ?
Co01 O6 2.063(2) . ?
Co01 O8 2.072(2) 8_575 ?
Co01 O8 2.072(2) . ?
Co01 O4 2.077(3) . ?
Co01 O5 2.098(3) . ?
Co02 O7 1.984(2) . ?
Co02 O4 1.9907(14) . ?
Co02 O9 2.054(2) . ?
Co02 O1 2.158(3) . ?
Co02 O3 2.182(3) . ?
Co02 C010 2.449(5) . ?
O7 C028 1.251(4) . ?
O4 Co02 1.9907(14) 8_575 ?
O8 C023 1.254(4) . ?
O9 C023 1.253(4) . ?
C008 C019 1.391(5) 1_455 ?
C008 C013 1.392(5) . ?
C008 C016 1.485(5) . ?
O6 C028 1.244(4) . ?
C010 O3 1.194(5) . ?
C010 O1 1.239(5) . ?
C010 C017 1.536(6) . ?
C011 C027 1.379(5) . ?
C011 C014 1.390(5) . ?
C012 C013 1.390(5) 1_655 ?
C012 C035 1.404(5) . ?
C012 C018 1.476(5) 2_664 ?
C013 C012 1.390(5) 1_455 ?
C014 C025 1.385(5) . ?
C014 C023 1.498(4) . ?
C015 C026 1.395(5) . ?
C015 C022 1.399(5) . ?
C016 C037 1.373(5) . ?
C016 C038 1.404(7) . ?
C017 C033 1.352(6) . ?
C017 C039 1.419(7) . ?
C018 C027 1.380(5) . ?
C018 C021 1.420(5) . ?
C018 C012 1.476(5) 2_665 ?
C019 C008 1.391(5) 1_655 ?
C019 C029 1.397(5) . ?
C020 C026 1.375(5) . ?
C020 C031 1.396(5) . ?
C020 C028 1.514(5) . ?
C021 C025 1.384(5) . ?
C022 C030 1.388(5) . ?
C022 C029 1.484(5) . ?
C029 C035 1.391(5) . ?
C030 C031 1.388(5) . ?
C033 C037 1.347(6) . ?
C038 C039 1.361(7) . ?

loop_
_platon_squeeze_void_nr
_platon_squeeze_void_average_x
_platon_squeeze_void_average_y
_platon_squeeze_void_average_z
_platon_squeeze_void_volume
_platon_squeeze_void_count_electrons
_platon_squeeze_void_content
1 -0.011 0.000 -0.002 5741 1739 ' '
